data_7247150
loop_
_publ_author_name
'Easmin, Samina'
'Pedireddi, Venkateswara Rao'

_publ_section_title
;
 Supramolecular assemblies in the molecular complexes of
 4-cyanophenylboronic acid with different N-donor ligands
;
_journal_issue 33
_journal_name_full 'RSC Advances'
_journal_page_first 23267
_journal_page_last 23284
_journal_paper_doi 10.1039/D3RA03936F
_journal_volume 13
_journal_year 2023
_chemical_formula_sum 'C26 H24 B2 N6 O4'
_chemical_formula_weight 506.13
_space_group_crystal_system monoclinic
_space_group_IT_number 14
_space_group_name_Hall '-P 2ybc'
_space_group_name_H-M_alt 'P 1 21/c 1'
_atom_sites_solution_hydrogens geom
_audit_creation_method SHELXL-2018/3
_audit_update_record
;
2023-05-02 deposited with the CCDC.	2023-07-17 downloaded from the CCDC.
;
_cell_angle_alpha 90
_cell_angle_beta 94.107(6)
_cell_angle_gamma 90
_cell_formula_units_Z 2
_cell_length_a 3.8043(3)
_cell_length_b 22.3944(13)
_cell_length_c 14.7329(8)
_cell_measurement_reflns_used 2465
_cell_measurement_temperature 293(2)
_cell_measurement_theta_max 25.54
_cell_measurement_theta_min 2.77
_cell_volume 1251.95(14)
_computing_cell_refinement 'Bruker SAINT'
_computing_data_collection 'Bruker APEX2'
_computing_data_reduction 'Bruker SAINT'
_computing_molecular_graphics 'Bruker SHELXTL'
_computing_publication_material 'Bruker SHELXTL'
_computing_structure_refinement 'SHELXL-2018/3 (Sheldrick, 2018)'
_computing_structure_solution 'SHELXT 2014/5 (Sheldrick, 2014)'
_diffrn_ambient_temperature 293(2)
_diffrn_measured_fraction_theta_full 0.993
_diffrn_measured_fraction_theta_max 0.989
_diffrn_measurement_device_type 'Bruker APEX-II CCD'
_diffrn_measurement_method '\f and \w scans'
_diffrn_radiation_type MoK\a
_diffrn_radiation_wavelength 0.71073
_diffrn_reflns_av_R_equivalents 0.0695
_diffrn_reflns_av_unetI/netI 0.0645
_diffrn_reflns_Laue_measured_fraction_full 0.993
_diffrn_reflns_Laue_measured_fraction_max 0.989
_diffrn_reflns_limit_h_max 4
_diffrn_reflns_limit_h_min -4
_diffrn_reflns_limit_k_max 23
_diffrn_reflns_limit_k_min -27
_diffrn_reflns_limit_l_max 18
_diffrn_reflns_limit_l_min -18
_diffrn_reflns_number 9656
_diffrn_reflns_point_group_measured_fraction_full 0.993
_diffrn_reflns_point_group_measured_fraction_max 0.989
_diffrn_reflns_theta_full 25.242
_diffrn_reflns_theta_max 26.382
_diffrn_reflns_theta_min 3.316
_exptl_absorpt_coefficient_mu 0.092
_exptl_absorpt_correction_T_max 0.7454
_exptl_absorpt_correction_T_min 0.6074
_exptl_absorpt_correction_type multi-scan
_exptl_absorpt_process_details
;
 SADABS 2016/2: Krause, L., Herbst-Irmer, R., Sheldrick G.M. & Stalke D.,
 J. Appl. Cryst. 48 (2015) 3-10
;
_exptl_crystal_colour orange
_exptl_crystal_density_diffrn 1.343
_exptl_crystal_description rod
_exptl_crystal_F_000 528
_exptl_crystal_size_max 0.410
_exptl_crystal_size_mid 0.150
_exptl_crystal_size_min 0.130
_refine_diff_density_max 0.354
_refine_diff_density_min -0.253
_refine_diff_density_rms 0.062
_refine_ls_extinction_method none
_refine_ls_goodness_of_fit_ref 1.006
_refine_ls_hydrogen_treatment mixed
_refine_ls_matrix_type full
_refine_ls_number_parameters 175
_refine_ls_number_reflns 2540
_refine_ls_number_restraints 0
_refine_ls_restrained_S_all 1.006
_refine_ls_R_factor_all 0.0856
_refine_ls_R_factor_gt 0.0584
_refine_ls_shift/su_max 0.000
_refine_ls_shift/su_mean 0.000
_refine_ls_structure_factor_coef Fsqd
_refine_ls_weighting_details 'w=1/[\s^2^(Fo^2^)+(0.0734P)^2^+0.9805P] where P=(Fo^2^+2Fc^2^)/3'
_refine_ls_weighting_scheme calc
_refine_ls_wR_factor_gt 0.1413
_refine_ls_wR_factor_ref 0.1601
_reflns_Friedel_coverage 0.000
_reflns_number_gt 1854
_reflns_number_total 2540
_reflns_threshold_expression 'I > 2\s(I)'
_cod_data_source_file d3ra03936f2.cif
_cod_data_source_block 4Cyanophenylboronic_monoester_44Azopyridine
_cod_original_sg_symbol_H-M 'P 21/c'
_cod_database_code 7247150
_shelx_shelxl_version_number 2018/3
_shelx_space_group_comment
;
The symmetry employed for this shelxl refinement is uniquely defined
by the following loop, which should always be used as a source of
symmetry information in preference to the above space-group names.
They are only intended as comments.
;
_shelx_estimated_absorpt_t_min 0.963
_shelx_estimated_absorpt_t_max 0.988

loop_
_space_group_symop_operation_xyz
'x, y, z'
'-x, y+1/2, -z+1/2'
'-x, -y, -z'
'x, -y-1/2, z-1/2'

loop_
_atom_site_label
_atom_site_type_symbol
_atom_site_fract_x
_atom_site_fract_y
_atom_site_fract_z
_atom_site_U_iso_or_equiv
_atom_site_adp_type
_atom_site_occupancy
_atom_site_site_symmetry_order
_atom_site_calc_flag
_atom_site_refinement_flags_posn
_atom_site_refinement_flags_adp
_atom_site_refinement_flags_occupancy
_atom_site_disorder_assembly
_atom_site_disorder_group
O1 O 0.6680(4) 0.19066(7) 0.60588(11) 0.0242(4) Uani 1 1 d . . . . .
O2 O 0.5227(4) 0.26105(7) 0.71537(11) 0.0252(4) Uani 1 1 d . . . . .
H2A H 0.498(7) 0.3023(13) 0.7217(8) 0.038 Uiso 1 1 calc R U . . .
N1 N 0.3609(5) 0.36813(8) 0.79347(13) 0.0220(4) Uani 1 1 d . . . . .
N2 N -0.0122(5) 0.47256(8) 1.00407(14) 0.0262(5) Uani 1 1 d . . . . .
N3 N 1.2563(6) 0.46016(11) 0.33363(17) 0.0408(6) Uani 1 1 d . . . . .
C1 C 0.2489(6) 0.34475(10) 0.86989(16) 0.0234(5) Uani 1 1 d . . . . .
H1 H 0.255686 0.303476 0.876810 0.028 Uiso 1 1 calc R U . . .
C2 C 0.1235(6) 0.37864(10) 0.93917(16) 0.0234(5) Uani 1 1 d . . . . .
H2 H 0.045791 0.360610 0.990956 0.028 Uiso 1 1 calc R U . . .
C3 C 0.1168(6) 0.43996(10) 0.92932(16) 0.0217(5) Uani 1 1 d . . . . .
C4 C 0.2256(6) 0.46533(10) 0.85003(16) 0.0253(5) Uani 1 1 d . . . . .
H4 H 0.218024 0.506441 0.841198 0.030 Uiso 1 1 calc R U . . .
C5 C 0.3460(6) 0.42757(10) 0.78440(16) 0.0242(5) Uani 1 1 d . . . . .
H5 H 0.420303 0.444415 0.731342 0.029 Uiso 1 1 calc R U . . .
C6 C 0.7759(6) 0.29762(10) 0.56572(15) 0.0200(5) Uani 1 1 d . . . . .
C7 C 0.8368(6) 0.28214(10) 0.47633(16) 0.0246(5) Uani 1 1 d . . . . .
H7 H 0.795300 0.243064 0.457038 0.030 Uiso 1 1 calc R U . . .
C8 C 0.9573(7) 0.32339(11) 0.41550(16) 0.0266(6) Uani 1 1 d . . . . .
H8 H 0.996310 0.312075 0.356324 0.032 Uiso 1 1 calc R U . . .
C9 C 1.0190(6) 0.38177(10) 0.44412(16) 0.0239(5) Uani 1 1 d . . . . .
C10 C 0.9600(6) 0.39887(10) 0.53286(17) 0.0255(5) Uani 1 1 d . . . . .
H10 H 1.001893 0.437967 0.551994 0.031 Uiso 1 1 calc R U . . .
C11 C 0.8380(6) 0.35684(10) 0.59207(16) 0.0228(5) Uani 1 1 d . . . . .
H11 H 0.796334 0.368371 0.650988 0.027 Uiso 1 1 calc R U . . .
C12 C 1.1506(7) 0.42556(11) 0.38236(17) 0.0295(6) Uani 1 1 d . . . . .
C13 C 0.5509(7) 0.14328(10) 0.66224(17) 0.0281(6) Uani 1 1 d . . . . .
H13A H 0.502855 0.108309 0.625766 0.042 Uiso 1 1 calc R U . . .
H13B H 0.340360 0.155444 0.689376 0.042 Uiso 1 1 calc R U . . .
H13C H 0.731438 0.134454 0.709220 0.042 Uiso 1 1 calc R U . . .
B1 B 0.6471(7) 0.24883(11) 0.63382(18) 0.0203(6) Uani 1 1 d . . . . .

loop_
_atom_site_aniso_label
_atom_site_aniso_U_11
_atom_site_aniso_U_22
_atom_site_aniso_U_33
_atom_site_aniso_U_23
_atom_site_aniso_U_13
_atom_site_aniso_U_12
O1 0.0352(10) 0.0162(8) 0.0222(9) -0.0001(6) 0.0087(7) 0.0003(7)
O2 0.0368(10) 0.0182(8) 0.0220(9) -0.0001(6) 0.0112(7) 0.0020(7)
N1 0.0272(10) 0.0187(9) 0.0206(10) -0.0008(8) 0.0061(8) 0.0010(8)
N2 0.0331(11) 0.0208(9) 0.0253(11) -0.0014(8) 0.0066(9) 0.0011(9)
N3 0.0423(14) 0.0375(13) 0.0434(15) 0.0161(11) 0.0082(11) 0.0012(11)
C1 0.0286(13) 0.0191(11) 0.0233(12) 0.0014(9) 0.0074(10) 0.0024(10)
C2 0.0267(12) 0.0241(12) 0.0202(12) 0.0003(9) 0.0073(10) 0.0005(10)
C3 0.0223(12) 0.0220(12) 0.0209(12) -0.0049(9) 0.0031(9) 0.0004(9)
C4 0.0333(13) 0.0157(11) 0.0271(13) -0.0015(9) 0.0027(10) 0.0011(10)
C5 0.0328(13) 0.0201(11) 0.0204(12) 0.0000(9) 0.0053(10) -0.0032(10)
C6 0.0210(11) 0.0196(11) 0.0197(12) -0.0009(9) 0.0038(9) 0.0027(9)
C7 0.0323(13) 0.0210(11) 0.0210(12) -0.0029(9) 0.0051(10) 0.0006(10)
C8 0.0368(14) 0.0248(12) 0.0186(12) 0.0012(9) 0.0053(10) 0.0039(11)
C9 0.0229(12) 0.0253(12) 0.0239(13) 0.0071(10) 0.0046(10) 0.0038(10)
C10 0.0277(13) 0.0189(12) 0.0300(14) -0.0007(9) 0.0029(10) -0.0018(10)
C11 0.0267(12) 0.0215(12) 0.0206(12) -0.0023(9) 0.0050(9) 0.0003(9)
C12 0.0312(14) 0.0260(13) 0.0312(14) 0.0060(11) 0.0019(11) 0.0031(11)
C13 0.0392(15) 0.0192(12) 0.0265(13) 0.0022(9) 0.0066(11) -0.0023(10)
B1 0.0231(13) 0.0174(12) 0.0205(13) -0.0028(10) 0.0033(10) 0.0031(10)

loop_
_atom_type_symbol
_atom_type_description
_atom_type_scat_dispersion_real
_atom_type_scat_dispersion_imag
_atom_type_scat_source
C C 0.0033 0.0016 'International Tables Vol C Tables 4.2.6.8 and 6.1.1.4'
H H 0.0000 0.0000 'International Tables Vol C Tables 4.2.6.8 and 6.1.1.4'
B B 0.0013 0.0007 'International Tables Vol C Tables 4.2.6.8 and 6.1.1.4'
N N 0.0061 0.0033 'International Tables Vol C Tables 4.2.6.8 and 6.1.1.4'
O O 0.0106 0.0060 'International Tables Vol C Tables 4.2.6.8 and 6.1.1.4'

loop_
_geom_angle_atom_site_label_1
_geom_angle_atom_site_label_2
_geom_angle_atom_site_label_3
_geom_angle
_geom_angle_site_symmetry_1
_geom_angle_site_symmetry_3
_geom_angle_publ_flag
B1 O1 C13 120.08(18) . . ?
B1 O2 H2A 109.5 . . ?
C5 N1 C1 117.33(19) . . ?
N2 N2 C3 113.4(2) 3_567 . ?
N1 C1 C2 123.6(2) . . ?
N1 C1 H1 118.2 . . ?
C2 C1 H1 118.2 . . ?
C3 C2 C1 118.2(2) . . ?
C3 C2 H2 120.9 . . ?
C1 C2 H2 120.9 . . ?
C2 C3 C4 119.4(2) . . ?
C2 C3 N2 115.4(2) . . ?
C4 C3 N2 125.2(2) . . ?
C5 C4 C3 118.1(2) . . ?
C5 C4 H4 121.0 . . ?
C3 C4 H4 121.0 . . ?
N1 C5 C4 123.4(2) . . ?
N1 C5 H5 118.3 . . ?
C4 C5 H5 118.3 . . ?
C7 C6 C11 117.5(2) . . ?
C7 C6 B1 120.4(2) . . ?
C11 C6 B1 122.2(2) . . ?
C8 C7 C6 121.9(2) . . ?
C8 C7 H7 119.1 . . ?
C6 C7 H7 119.1 . . ?
C7 C8 C9 119.2(2) . . ?
C7 C8 H8 120.4 . . ?
C9 C8 H8 120.4 . . ?
C8 C9 C10 120.5(2) . . ?
C8 C9 C12 120.3(2) . . ?
C10 C9 C12 119.2(2) . . ?
C11 C10 C9 119.1(2) . . ?
C11 C10 H10 120.4 . . ?
C9 C10 H10 120.4 . . ?
C10 C11 C6 121.8(2) . . ?
C10 C11 H11 119.1 . . ?
C6 C11 H11 119.1 . . ?
N3 C12 C9 179.7(3) . . ?
O1 C13 H13A 109.5 . . ?
O1 C13 H13B 109.5 . . ?
H13A C13 H13B 109.5 . . ?
O1 C13 H13C 109.5 . . ?
H13A C13 H13C 109.5 . . ?
H13B C13 H13C 109.5 . . ?
O2 B1 O1 119.4(2) . . ?
O2 B1 C6 124.6(2) . . ?
O1 B1 C6 115.98(19) . . ?

loop_
_geom_bond_atom_site_label_1
_geom_bond_atom_site_label_2
_geom_bond_distance
_geom_bond_site_symmetry_2
_geom_bond_publ_flag
O1 B1 1.370(3) . ?
O1 C13 1.438(3) . ?
O2 B1 1.350(3) . ?
O2 H2A 0.93(3) . ?
N1 C5 1.339(3) . ?
N1 C1 1.339(3) . ?
N2 N2 1.239(4) 3_567 ?
N2 C3 1.437(3) . ?
N3 C12 1.148(3) . ?
C1 C2 1.384(3) . ?
C1 H1 0.9300 . ?
C2 C3 1.381(3) . ?
C2 H2 0.9300 . ?
C3 C4 1.389(3) . ?
C4 C5 1.387(3) . ?
C4 H4 0.9300 . ?
C5 H5 0.9300 . ?
C6 C7 1.397(3) . ?
C6 C11 1.397(3) . ?
C6 B1 1.585(3) . ?
C7 C8 1.388(3) . ?
C7 H7 0.9300 . ?
C8 C9 1.388(3) . ?
C8 H8 0.9300 . ?
C9 C10 1.396(3) . ?
C9 C12 1.451(3) . ?
C10 C11 1.386(3) . ?
C10 H10 0.9300 . ?
C11 H11 0.9300 . ?
C13 H13A 0.9600 . ?
C13 H13B 0.9600 . ?
C13 H13C 0.9600 . ?
